data_9007824
loop_
_publ_author_name
'Isobe, M.'
'Kimizuka, N.'
'Iida, J.'
'Takekawa, S.'

_publ_section_title
;
 Structures of LuFeCoO4 and LuFe2O4
;
_journal_name_full 'Acta Crystallographica, Section C'
_journal_page_first 1917
_journal_page_last 1918
_journal_paper_doi 10.1107/S0108270190004784
_journal_volume 46
_journal_year 1990
_chemical_formula_structural LuFe2O4
_chemical_formula_sum 'Fe2 Lu O4'
_space_group_IT_number 166
_symmetry_space_group_name_Hall '-R 3 2"'
_symmetry_space_group_name_H-M 'R -3 m :H'
_cell_angle_alpha 90
_cell_angle_beta 90
_cell_angle_gamma 120
_cell_length_a 3.4406
_cell_length_b 3.4406
_cell_length_c 25.28
_cell_formula_units_Z 3
_cell_volume 259.165
_database_code_amcsd 0010186
_exptl_crystal_density_diffrn 6.740
_cod_original_sg_symbol_H-M 'R -3 m'
_cod_original_formula_sum 'Lu Fe2 O4'
_cod_database_code 9007824
_amcsd_formula_title LuFe2O4

loop_
_space_group_symop_operation_xyz
x,y,z
2/3+x,1/3+y,1/3+z
1/3+x,2/3+y,2/3+z
x,x-y,z
2/3+x,1/3+x-y,1/3+z
1/3+x,2/3+x-y,2/3+z
y,x,-z
2/3+y,1/3+x,1/3-z
1/3+y,2/3+x,2/3-z
-x+y,y,z
2/3-x+y,1/3+y,1/3+z
1/3-x+y,2/3+y,2/3+z
-x,-x+y,-z
2/3-x,1/3-x+y,1/3-z
1/3-x,2/3-x+y,2/3-z
-y,-x,z
2/3-y,1/3-x,1/3+z
1/3-y,2/3-x,2/3+z
x-y,-y,-z
2/3+x-y,1/3-y,1/3-z
1/3+x-y,2/3-y,2/3-z
y,-x+y,-z
2/3+y,1/3-x+y,1/3-z
1/3+y,2/3-x+y,2/3-z
-x+y,-x,z
2/3-x+y,1/3-x,1/3+z
1/3-x+y,2/3-x,2/3+z
-x,-y,-z
2/3-x,1/3-y,1/3-z
1/3-x,2/3-y,2/3-z
-y,x-y,z
2/3-y,1/3+x-y,1/3+z
1/3-y,2/3+x-y,2/3+z
x-y,x,-z
2/3+x-y,1/3+x,1/3-z
1/3+x-y,2/3+x,2/3-z

loop_
_atom_site_aniso_label
_atom_site_aniso_U_11
_atom_site_aniso_U_22
_atom_site_aniso_U_33
_atom_site_aniso_U_12
_atom_site_aniso_U_13
_atom_site_aniso_U_23
Lu 0.00410 0.00410 0.04320 0.00205 0.00000 0.00000
Fe 0.01000 0.01000 0.00900 0.00500 0.00000 0.00000
O1 0.01900 0.01900 0.04700 0.00950 0.00000 0.00000
O2 0.01300 0.01300 0.00900 0.00650 0.00000 0.00000

loop_
_atom_site_label
_atom_site_fract_x
_atom_site_fract_y
_atom_site_fract_z
_atom_site_U_iso_or_equiv
Lu 0.00000 0.00000 0.00000 0.01710
Fe 0.00000 0.00000 0.21518 0.00963
O1 0.00000 0.00000 0.12810 0.02913
O2 0.00000 0.00000 0.29260 0.01140

loop_
_cod_related_entry_id
_cod_related_entry_database
_cod_related_entry_code
1 AMCSD 0010186
